data_2227156
loop_
_publ_author_name
'Wang, Zi-Jia'
'Zhang, Fan'
'Wan, Chong-Qing'

_publ_section_title
;
 Bis[5-(2-pyridyl)pyrazine-2-carbonitrile]silver(I) tetrafluoridoborate
;
_journal_coeditor_code BG2359
_journal_issue 10
_journal_name_full 'Acta Crystallographica Section E'
_journal_page_first m1232
_journal_page_last m1233
_journal_paper_doi 10.1107/S1600536810035178
_journal_volume 66
_journal_year 2010
_chemical_formula_iupac '[Ag (C10 H6 N4)2] B F4'
_chemical_formula_moiety 'C20 H12 Ag N8 +, B F4 -'
_chemical_formula_sum 'C20 H12 Ag B F4 N8'
_chemical_formula_weight 559.06
_chemical_name_systematic
;
Bis[5-(2-pyridyl)pyrazine-2-carbonitrile]silver(I) tetrafluoridoborate
;
_space_group_IT_number 2
_symmetry_cell_setting triclinic
_symmetry_space_group_name_Hall '-P 1'
_symmetry_space_group_name_H-M 'P -1'
_atom_sites_solution_hydrogens geom
_atom_sites_solution_primary direct
_atom_sites_solution_secondary difmap
_audit_creation_method SHELXL97
_cell_angle_alpha 104.168(3)
_cell_angle_beta 90.789(2)
_cell_angle_gamma 101.429(3)
_cell_formula_units_Z 2
_cell_length_a 7.8144(12)
_cell_length_b 11.2492(16)
_cell_length_c 12.2697(18)
_cell_measurement_reflns_used 255
_cell_measurement_temperature 293(2)
_cell_measurement_theta_max 28.20
_cell_measurement_theta_min 1.90
_cell_volume 1022.8(3)
_computing_cell_refinement 'APEX2 and SAINT (Bruker, 2007)'
_computing_data_collection 'APEX2 (Bruker, 2007)'
_computing_data_reduction 'SAINT (Bruker, 2007)'
_computing_molecular_graphics 'SHELXTL (Sheldrick, 2008)'
_computing_publication_material 'SHELXTL (Sheldrick, 2008) and PLATON (Spek, 2009)'
_computing_structure_refinement 'SHELXL97 (Sheldrick, 2008)'
_computing_structure_solution 'SHELXS97 (Sheldrick, 2008)'
_diffrn_ambient_temperature 293(2)
_diffrn_measured_fraction_theta_full 0.980
_diffrn_measured_fraction_theta_max 0.980
_diffrn_measurement_device_type 'Bruker APEXII CCD area-detector'
_diffrn_measurement_method \w
_diffrn_radiation_monochromator graphite
_diffrn_radiation_source 'fine-focus sealed tube'
_diffrn_radiation_type MoK\a
_diffrn_radiation_wavelength 0.71073
_diffrn_reflns_av_R_equivalents 0.0166
_diffrn_reflns_av_sigmaI/netI 0.0303
_diffrn_reflns_limit_h_max 10
_diffrn_reflns_limit_h_min -10
_diffrn_reflns_limit_k_max 11
_diffrn_reflns_limit_k_min -15
_diffrn_reflns_limit_l_max 16
_diffrn_reflns_limit_l_min -11
_diffrn_reflns_number 7178
_diffrn_reflns_theta_full 28.29
_diffrn_reflns_theta_max 28.29
_diffrn_reflns_theta_min 1.91
_exptl_absorpt_coefficient_mu 1.049
_exptl_absorpt_correction_T_max 0.783410
_exptl_absorpt_correction_T_min 0.614921
_exptl_absorpt_correction_type multi-scan
_exptl_absorpt_process_details '(SADABS; Bruker, 2007)'
_exptl_crystal_colour colourless
_exptl_crystal_density_diffrn 1.815
_exptl_crystal_density_method 'not measured'
_exptl_crystal_description rod
_exptl_crystal_F_000 552
_exptl_crystal_size_max 0.45
_exptl_crystal_size_mid 0.40
_exptl_crystal_size_min 0.30
_refine_diff_density_max 0.954
_refine_diff_density_min -0.731
_refine_ls_extinction_method none
_refine_ls_goodness_of_fit_ref 1.037
_refine_ls_hydrogen_treatment constr
_refine_ls_matrix_type full
_refine_ls_number_parameters 307
_refine_ls_number_reflns 4986
_refine_ls_number_restraints 0
_refine_ls_restrained_S_all 1.037
_refine_ls_R_factor_all 0.0502
_refine_ls_R_factor_gt 0.0383
_refine_ls_shift/su_max 0.000
_refine_ls_shift/su_mean 0.000
_refine_ls_structure_factor_coef Fsqd
_refine_ls_weighting_details 'calc w=1/[\s^2^(Fo^2^)+(0.0606P)^2^+0.3679P] where P=(Fo^2^+2Fc^2^)/3'
_refine_ls_weighting_scheme calc
_refine_ls_wR_factor_gt 0.1016
_refine_ls_wR_factor_ref 0.1106
_reflns_number_gt 3929
_reflns_number_total 4986
_reflns_threshold_expression I>2sigma(I)
_cod_data_source_file bg2359.cif
_cod_data_source_block I
_cod_original_sg_symbol_H-M 'P -1 '
_cod_database_code 2227156
_cod_database_fobs_code 2227156

loop_
_symmetry_equiv_pos_as_xyz
'x, y, z'
'-x, -y, -z'

loop_
_atom_site_type_symbol
_atom_site_label
_atom_site_fract_x
_atom_site_fract_y
_atom_site_fract_z
_atom_site_U_iso_or_equiv
_atom_site_adp_type
_atom_site_calc_flag
_atom_site_refinement_flags
_atom_site_occupancy
_atom_site_disorder_assembly
_atom_site_disorder_group
Ag Ag1 0.48906(4) 0.75499(2) 0.295313(17) 0.05808(11) Uani d . 1 . .
N N1 0.6368(3) 0.8859(2) 0.44508(18) 0.0413(5) Uani d . 1 . .
C C17 0.4863(3) 0.7511(2) 0.0256(2) 0.0354(5) Uani d . 1 . .
C C8 0.7174(4) 0.9522(3) 0.6418(2) 0.0488(7) Uani d . 1 . .
H H8A 0.7096 0.9362 0.7126 0.059 Uiso calc R 1 . .
C C9 0.8161(4) 1.0650(3) 0.6289(3) 0.0536(7) Uani d . 1 . .
H H9A 0.8757 1.1251 0.6908 0.064 Uiso calc R 1 . .
N N3 0.3487(3) 0.6200(2) 0.14425(19) 0.0440(5) Uani d . 1 . .
N N7 0.5870(3) 0.8837(2) -0.09560(19) 0.0448(5) Uani d . 1 . .
C C6 0.5258(3) 0.7428(2) 0.5588(2) 0.0349(5) Uani d . 1 . .
C C13 0.1720(4) 0.4170(3) 0.0664(3) 0.0552(7) Uani d . 1 . .
H H13A 0.1052 0.3437 0.0784 0.066 Uiso calc R 1 . .
C C7 0.6308(3) 0.8640(2) 0.5475(2) 0.0366(5) Uani d . 1 . .
C C10 0.8236(4) 1.0857(3) 0.5235(3) 0.0525(7) Uani d . 1 . .
H H10A 0.8897 1.1596 0.5123 0.063 Uiso calc R 1 . .
C C16 0.3722(3) 0.6342(2) 0.0397(2) 0.0366(5) Uani d . 1 . .
C C3 0.3250(4) 0.5376(2) 0.5951(2) 0.0396(5) Uani d . 1 . .
C C18 0.4773(4) 0.7863(3) -0.0758(2) 0.0437(6) Uani d . 1 . .
H H18A 0.3912 0.7396 -0.1314 0.052 Uiso calc R 1 . .
C C11 0.7318(4) 0.9954(3) 0.4349(3) 0.0507(7) Uani d . 1 . .
H H11A 0.7356 1.0108 0.3638 0.061 Uiso calc R 1 . .
C C20 0.7024(3) 0.9492(2) -0.0119(2) 0.0403(5) Uani d . 1 . .
C C14 0.1954(4) 0.4306(3) -0.0405(3) 0.0511(7) Uani d . 1 . .
H H14A 0.1437 0.3670 -0.1025 0.061 Uiso calc R 1 . .
N N5 0.9098(4) 1.1363(3) -0.0604(3) 0.0645(7) Uani d . 1 . .
C C22 0.8224(4) 1.0544(3) -0.0359(2) 0.0481(6) Uani d . 1 . .
C C21 0.7073(4) 0.9214(3) 0.0921(2) 0.0475(6) Uani d . 1 . .
H H21A 0.7873 0.9725 0.1496 0.057 Uiso calc R 1 . .
C C1 0.2107(4) 0.4315(3) 0.6209(2) 0.0509(7) Uani d . 1 . .
C C15 0.2969(4) 0.5401(3) -0.0547(2) 0.0458(6) Uani d . 1 . .
H H15A 0.3150 0.5511 -0.1266 0.055 Uiso calc R 1 . .
C C12 0.2491(4) 0.5138(3) 0.1556(3) 0.0552(7) Uani d . 1 . .
H H12A 0.2307 0.5046 0.2281 0.066 Uiso calc R 1 . .
N N6 0.1246(5) 0.3511(3) 0.6475(3) 0.0784(10) Uani d . 1 . .
F F3 0.0390(3) 0.1799(2) 0.2096(2) 0.0787(6) Uani d . 1 . .
B B1 -0.0554(4) 0.2501(3) 0.2781(3) 0.0411(6) Uani d . 1 . .
F F1 0.0294(4) 0.3082(4) 0.3781(3) 0.1278(13) Uani d . 1 . .
F F2 -0.0835(4) 0.3504(3) 0.2347(3) 0.1227(12) Uani d . 1 . .
F F4 -0.2181(3) 0.1894(2) 0.2873(2) 0.0778(6) Uani d . 1 . .
N N4 0.5982(3) 0.8218(2) 0.11044(18) 0.0445(5) Uani d . 1 . .
N N8 0.4633(3) 0.5922(2) 0.66795(19) 0.0418(5) Uani d . 1 . .
C C5 0.5636(3) 0.6942(2) 0.6495(2) 0.0387(5) Uani d . 1 . .
H H5A 0.6617 0.7348 0.6980 0.046 Uiso calc R 1 . .
N N2 0.3941(3) 0.6827(2) 0.48248(18) 0.0402(5) Uani d . 1 . .
C C2 0.2927(4) 0.5793(2) 0.5009(2) 0.0420(6) Uani d . 1 . .
H H2B 0.1992 0.5350 0.4498 0.050 Uiso calc R 1 . .

loop_
_atom_site_aniso_label
_atom_site_aniso_U_11
_atom_site_aniso_U_22
_atom_site_aniso_U_33
_atom_site_aniso_U_12
_atom_site_aniso_U_13
_atom_site_aniso_U_23
Ag1 0.0852(2) 0.05274(16) 0.02856(13) 0.00162(12) -0.00852(11) 0.00651(9)
N1 0.0523(13) 0.0386(11) 0.0313(11) 0.0033(10) 0.0040(9) 0.0102(9)
C17 0.0408(13) 0.0365(12) 0.0269(11) 0.0062(10) 0.0027(9) 0.0059(9)
C8 0.0643(18) 0.0420(14) 0.0336(13) 0.0004(13) -0.0073(12) 0.0064(11)
C9 0.0606(18) 0.0383(14) 0.0524(17) -0.0031(13) -0.0108(14) 0.0052(12)
N3 0.0541(13) 0.0412(11) 0.0320(11) -0.0036(10) 0.0019(10) 0.0113(9)
N7 0.0503(13) 0.0492(13) 0.0342(11) 0.0025(10) 0.0034(10) 0.0155(10)
C6 0.0424(13) 0.0345(11) 0.0263(11) 0.0064(10) 0.0051(9) 0.0058(9)
C13 0.0599(18) 0.0445(15) 0.0550(18) -0.0077(13) 0.0015(14) 0.0160(13)
C7 0.0438(13) 0.0359(12) 0.0292(11) 0.0054(10) 0.0034(10) 0.0089(9)
C10 0.0558(17) 0.0394(14) 0.0601(19) -0.0012(12) 0.0014(14) 0.0176(13)
C16 0.0418(13) 0.0360(12) 0.0305(12) 0.0056(10) -0.0014(10) 0.0079(9)
C3 0.0489(14) 0.0314(11) 0.0354(13) 0.0036(10) 0.0089(11) 0.0058(10)
C18 0.0504(15) 0.0468(14) 0.0297(12) -0.0019(12) -0.0009(11) 0.0116(11)
C11 0.0628(18) 0.0465(15) 0.0433(15) 0.0012(13) 0.0054(13) 0.0204(12)
C20 0.0447(14) 0.0376(12) 0.0369(13) 0.0053(11) 0.0063(11) 0.0086(10)
C14 0.0587(17) 0.0411(14) 0.0456(16) -0.0001(12) -0.0081(13) 0.0051(12)
N5 0.0714(18) 0.0531(15) 0.0635(18) -0.0065(14) 0.0085(15) 0.0197(14)
C22 0.0561(17) 0.0450(15) 0.0409(15) 0.0056(13) 0.0049(13) 0.0104(12)
C21 0.0573(17) 0.0427(14) 0.0341(13) -0.0036(12) -0.0031(12) 0.0056(11)
C1 0.0690(19) 0.0373(13) 0.0402(15) -0.0022(13) 0.0027(13) 0.0092(11)
C15 0.0596(17) 0.0411(13) 0.0323(13) 0.0027(12) -0.0034(12) 0.0077(11)
C12 0.0670(19) 0.0540(17) 0.0401(15) -0.0060(14) 0.0060(14) 0.0180(13)
N6 0.102(2) 0.0543(16) 0.065(2) -0.0189(16) 0.0047(18) 0.0184(15)
F3 0.0780(14) 0.0826(14) 0.0689(14) 0.0290(12) 0.0006(11) -0.0027(11)
B1 0.0441(16) 0.0402(15) 0.0358(14) -0.0004(12) 0.0024(12) 0.0110(12)
F1 0.0818(17) 0.168(3) 0.084(2) 0.0053(18) -0.0150(15) -0.0426(19)
F2 0.143(3) 0.101(2) 0.159(3) 0.0464(19) 0.077(2) 0.079(2)
F4 0.0647(12) 0.0723(13) 0.0895(16) -0.0018(10) 0.0035(11) 0.0202(12)
N4 0.0574(13) 0.0404(11) 0.0293(10) -0.0027(10) -0.0018(10) 0.0074(9)
N8 0.0501(12) 0.0392(11) 0.0364(11) 0.0061(10) 0.0037(9) 0.0129(9)
C5 0.0427(13) 0.0403(12) 0.0323(12) 0.0051(10) 0.0012(10) 0.0103(10)
N2 0.0486(12) 0.0394(11) 0.0293(10) 0.0030(9) 0.0003(9) 0.0078(9)
C2 0.0491(15) 0.0391(13) 0.0321(12) -0.0005(11) -0.0017(11) 0.0066(10)

loop_
_atom_type_symbol
_atom_type_description
_atom_type_scat_dispersion_real
_atom_type_scat_dispersion_imag
_atom_type_scat_source
C C 0.0033 0.0016 'International Tables Vol C Tables 4.2.6.8 and 6.1.1.4'
H H 0.0000 0.0000 'International Tables Vol C Tables 4.2.6.8 and 6.1.1.4'
B B 0.0013 0.0007 'International Tables Vol C Tables 4.2.6.8 and 6.1.1.4'
N N 0.0061 0.0033 'International Tables Vol C Tables 4.2.6.8 and 6.1.1.4'
F F 0.0171 0.0103 'International Tables Vol C Tables 4.2.6.8 and 6.1.1.4'
Ag Ag -0.8971 1.1015 'International Tables Vol C Tables 4.2.6.8 and 6.1.1.4'

loop_
_geom_angle_atom_site_label_1
_geom_angle_atom_site_label_2
_geom_angle_atom_site_label_3
_geom_angle_site_symmetry_1
_geom_angle_site_symmetry_3
_geom_angle
_geom_angle_publ_flag
N1 Ag1 N3 . . 177.92(8) ?
C7 N1 C11 . . 118.1(2) ?
C7 N1 Ag1 . . 123.04(17) ?
C11 N1 Ag1 . . 118.76(19) ?
N4 C17 C18 . . 120.3(2) ?
N4 C17 C16 . . 119.2(2) ?
C18 C17 C16 . . 120.5(2) ?
C7 C8 C9 . . 119.2(3) ?
C7 C8 H8A . . 120.4 ?
C9 C8 H8A . . 120.4 ?
C10 C9 C8 . . 118.8(3) ?
C10 C9 H9A . . 120.6 ?
C8 C9 H9A . . 120.6 ?
C12 N3 C16 . . 118.1(2) ?
C12 N3 Ag1 . . 118.73(19) ?
C16 N3 Ag1 . . 122.86(17) ?
C20 N7 C18 . . 116.0(2) ?
N2 C6 C5 . . 121.1(2) ?
N2 C6 C7 . . 118.7(2) ?
C5 C6 C7 . . 120.2(2) ?
C14 C13 C12 . . 118.6(3) ?
C14 C13 H13A . . 120.7 ?
C12 C13 H13A . . 120.7 ?
N1 C7 C8 . . 121.6(2) ?
N1 C7 C6 . . 118.2(2) ?
C8 C7 C6 . . 120.2(2) ?
C9 C10 C11 . . 118.7(3) ?
C9 C10 H10A . . 120.7 ?
C11 C10 H10A . . 120.7 ?
N3 C16 C15 . . 121.3(2) ?
N3 C16 C17 . . 118.7(2) ?
C15 C16 C17 . . 120.0(2) ?
N8 C3 C2 . . 122.5(2) ?
N8 C3 C1 . . 115.5(2) ?
C2 C3 C1 . . 122.1(3) ?
N7 C18 C17 . . 122.4(2) ?
N7 C18 H18A . . 118.8 ?
C17 C18 H18A . . 118.8 ?
N1 C11 C10 . . 123.6(3) ?
N1 C11 H11A . . 118.2 ?
C10 C11 H11A . . 118.2 ?
N7 C20 C21 . . 122.9(2) ?
N7 C20 C22 . . 115.0(2) ?
C21 C20 C22 . . 122.1(3) ?
C13 C14 C15 . . 118.9(3) ?
C13 C14 H14A . . 120.6 ?
C15 C14 H14A . . 120.6 ?
N5 C22 C20 . . 175.8(3) ?
N4 C21 C20 . . 120.5(2) ?
N4 C21 H21A . . 119.7 ?
C20 C21 H21A . . 119.7 ?
N6 C1 C3 . . 176.1(3) ?
C14 C15 C16 . . 119.4(3) ?
C14 C15 H15A . . 120.3 ?
C16 C15 H15A . . 120.3 ?
N3 C12 C13 . . 123.7(3) ?
N3 C12 H12A . . 118.2 ?
C13 C12 H12A . . 118.2 ?
F1 B1 F4 . . 112.6(3) ?
F1 B1 F3 . . 112.4(3) ?
F4 B1 F3 . . 114.0(3) ?
F1 B1 F2 . . 103.0(3) ?
F4 B1 F2 . . 103.0(3) ?
F3 B1 F2 . . 110.8(3) ?
C17 N4 C21 . . 117.6(2) ?
C5 N8 C3 . . 116.3(2) ?
N8 C5 C6 . . 121.8(2) ?
N8 C5 H5A . . 119.1 ?
C6 C5 H5A . . 119.1 ?
C6 N2 C2 . . 116.9(2) ?
N2 C2 C3 . . 121.0(2) ?
N2 C2 H2B . . 119.5 ?
C3 C2 H2B . . 119.5 ?

loop_
_geom_bond_atom_site_label_1
_geom_bond_atom_site_label_2
_geom_bond_site_symmetry_2
_geom_bond_distance
_geom_bond_publ_flag
Ag1 N1 . 2.196(2) ?
Ag1 N3 . 2.203(2) ?
N1 C7 . 1.338(3) ?
N1 C11 . 1.341(4) ?
C17 N4 . 1.333(3) ?
C17 C18 . 1.400(3) ?
C17 C16 . 1.485(3) ?
C8 C7 . 1.390(4) ?
C8 C9 . 1.394(4) ?
C8 H8A . 0.9300 ?
C9 C10 . 1.369(5) ?
C9 H9A . 0.9300 ?
N3 C12 . 1.329(4) ?
N3 C16 . 1.341(3) ?
N7 C20 . 1.324(4) ?
N7 C18 . 1.326(4) ?
C6 N2 . 1.335(3) ?
C6 C5 . 1.406(3) ?
C6 C7 . 1.484(3) ?
C13 C14 . 1.368(4) ?
C13 C12 . 1.373(4) ?
C13 H13A . 0.9300 ?
C10 C11 . 1.370(4) ?
C10 H10A . 0.9300 ?
C16 C15 . 1.394(4) ?
C3 N8 . 1.337(4) ?
C3 C2 . 1.387(4) ?
C3 C1 . 1.447(4) ?
C18 H18A . 0.9300 ?
C11 H11A . 0.9300 ?
C20 C21 . 1.388(4) ?
C20 C22 . 1.451(4) ?
C14 C15 . 1.378(4) ?
C14 H14A . 0.9300 ?
N5 C22 . 1.139(4) ?
C21 N4 . 1.335(4) ?
C21 H21A . 0.9300 ?
C1 N6 . 1.134(4) ?
C15 H15A . 0.9300 ?
C12 H12A . 0.9300 ?
F3 B1 . 1.340(4) ?
B1 F1 . 1.337(4) ?
B1 F4 . 1.340(4) ?
B1 F2 . 1.413(4) ?
N8 C5 . 1.326(3) ?
C5 H5A . 0.9300 ?
N2 C2 . 1.341(3) ?
C2 H2B . 0.9300 ?

loop_
_geom_hbond_atom_site_label_D
_geom_hbond_atom_site_label_H
_geom_hbond_atom_site_label_A
_geom_hbond_site_symmetry_A
_geom_hbond_distance_DH
_geom_hbond_distance_HA
_geom_hbond_distance_DA
_geom_hbond_angle_DHA
_geom_hbond_publ_flag
C5 H5a F3 2_666 0.93 2.49 3.398(3) 167 y
C13 H13a F2 1_555 0.93 2.43 3.015(5) 121 y
C11 H11a F4 1_665 0.93 2.39 3.132(4) 137 y

loop_
_geom_torsion_atom_site_label_1
_geom_torsion_atom_site_label_2
_geom_torsion_atom_site_label_3
_geom_torsion_atom_site_label_4
_geom_torsion_site_symmetry_1
_geom_torsion_site_symmetry_2
_geom_torsion_site_symmetry_3
_geom_torsion_site_symmetry_4
_geom_torsion
_geom_torsion_publ_flag
C7 C8 C9 C10 . . . . 0.4(5) ?
C11 N1 C7 C8 . . . . 1.1(4) ?
Ag1 N1 C7 C8 . . . . -176.0(2) ?
C11 N1 C7 C6 . . . . -180.0(2) ?
Ag1 N1 C7 C6 . . . . 3.0(3) ?
C9 C8 C7 N1 . . . . -1.5(4) ?
C9 C8 C7 C6 . . . . 179.6(3) ?
N2 C6 C7 N1 . . . . -24.8(3) ?
C5 C6 C7 N1 . . . . 156.3(2) ?
N2 C6 C7 C8 . . . . 154.2(3) ?
C5 C6 C7 C8 . . . . -24.7(4) ?
C8 C9 C10 C11 . . . . 0.9(5) ?
C12 N3 C16 C15 . . . . -0.9(4) ?
Ag1 N3 C16 C15 . . . . 172.5(2) ?
C12 N3 C16 C17 . . . . -178.6(3) ?
Ag1 N3 C16 C17 . . . . -5.3(3) ?
N4 C17 C16 N3 . . . . 18.2(4) ?
C18 C17 C16 N3 . . . . -162.2(3) ?
N4 C17 C16 C15 . . . . -159.6(3) ?
C18 C17 C16 C15 . . . . 20.0(4) ?
C20 N7 C18 C17 . . . . -2.4(4) ?
N4 C17 C18 N7 . . . . 5.7(4) ?
C16 C17 C18 N7 . . . . -174.0(3) ?
C7 N1 C11 C10 . . . . 0.3(5) ?
Ag1 N1 C11 C10 . . . . 177.5(2) ?
C9 C10 C11 N1 . . . . -1.3(5) ?
C18 N7 C20 C21 . . . . -1.8(4) ?
C18 N7 C20 C22 . . . . 179.3(3) ?
C12 C13 C14 C15 . . . . 0.7(5) ?
N7 C20 C21 N4 . . . . 3.1(4) ?
C22 C20 C21 N4 . . . . -178.1(3) ?
C13 C14 C15 C16 . . . . -0.3(5) ?
N3 C16 C15 C14 . . . . 0.4(4) ?
C17 C16 C15 C14 . . . . 178.1(3) ?
C16 N3 C12 C13 . . . . 1.3(5) ?
Ag1 N3 C12 C13 . . . . -172.3(3) ?
C14 C13 C12 N3 . . . . -1.3(5) ?
C18 C17 N4 C21 . . . . -4.3(4) ?
C16 C17 N4 C21 . . . . 175.4(2) ?
C20 C21 N4 C17 . . . . 0.2(4) ?
C2 C3 N8 C5 . . . . 4.0(4) ?
C1 C3 N8 C5 . . . . -176.0(2) ?
C3 N8 C5 C6 . . . . 0.5(4) ?
N2 C6 C5 N8 . . . . -5.0(4) ?
C7 C6 C5 N8 . . . . 173.9(2) ?
C5 C6 N2 C2 . . . . 4.6(4) ?
C7 C6 N2 C2 . . . . -174.3(2) ?
C6 N2 C2 C3 . . . . -0.3(4) ?
N8 C3 C2 N2 . . . . -4.3(4) ?
C1 C3 C2 N2 . . . . 175.7(3) ?
